data_4113630
loop_
_publ_author_name
'Ivor Bull'
'Philip Lightfoot'
'Luis A. Villaescusa'
'Lucy M. Bull'
'Richard K. B. Gover'
'John S. O. Evans'
'Russell E. Morris'

_publ_section_title
;
 An X-ray Diffraction and MAS NMR Study of the Thermal Expansion
 Properties of Calcined Siliceous Ferrierite
;
_journal_name_full 'Journal of the American Chemical Society'
_journal_page_first 4342
_journal_page_last 4349
_journal_paper_doi 10.1021/ja0292400
_journal_volume 125
_journal_year 2003
_chemical_formula_sum 'O72 Si36'
_chemical_formula_weight 2163.24
_chemical_name_systematic
;
 ?
;
_space_group_IT_number 58
_symmetry_cell_setting orthorhombic
_symmetry_space_group_name_Hall '-P 2 2n'
_symmetry_space_group_name_H-M 'P n n m'
_atom_sites_solution_hydrogens geom
_atom_sites_solution_primary direct
_atom_sites_solution_secondary difmap
_audit_conform_dict_location ftp://ftp.iucr.org/pub/cif_core.dic
_audit_conform_dict_name cif_core.dic
_audit_conform_dict_version 2.2
_audit_creation_date 2002-08-30T15:40:53-00:00
_audit_creation_method 'WinGX routine CIF_UPDATE'
_cell_angle_alpha 90
_cell_angle_beta 90
_cell_angle_gamma 90
_cell_formula_units_Z 1
_cell_length_a 7.418(3)
_cell_length_b 14.070(5)
_cell_length_c 18.706(7)
_cell_measurement_temperature 293(2)
_cell_volume 1952.4(13)
_computing_structure_refinement 'SHELXL-97 (Sheldrick, 1997)'
_diffrn_ambient_temperature 269(2)
_diffrn_measured_fraction_theta_full 0.942
_diffrn_measured_fraction_theta_max 0.942
_diffrn_radiation_monochromator graphite
_diffrn_radiation_wavelength 0.6892
_diffrn_reflns_av_R_equivalents 0.0632
_diffrn_reflns_av_unetI/netI 0.0494
_diffrn_reflns_limit_h_max 10
_diffrn_reflns_limit_h_min -7
_diffrn_reflns_limit_k_max 20
_diffrn_reflns_limit_k_min -19
_diffrn_reflns_limit_l_max 24
_diffrn_reflns_limit_l_min -25
_diffrn_reflns_number 13259
_diffrn_reflns_theta_full 29.49
_diffrn_reflns_theta_max 29.49
_diffrn_reflns_theta_min 2.81
_exptl_absorpt_coefficient_mu 0.69
_exptl_absorpt_correction_type none
_exptl_crystal_density_diffrn 1.841
_exptl_crystal_F_000 1080
_refine_diff_density_max 0.632
_refine_diff_density_min -0.631
_refine_diff_density_rms 0.144
_refine_ls_extinction_method none
_refine_ls_goodness_of_fit_ref 1.048
_refine_ls_hydrogen_treatment mixed
_refine_ls_matrix_type full
_refine_ls_number_parameters 125
_refine_ls_number_reflns 2899
_refine_ls_number_restraints 0
_refine_ls_restrained_S_all 1.048
_refine_ls_R_factor_all 0.0769
_refine_ls_R_factor_gt 0.0513
_refine_ls_shift/su_max 0.002
_refine_ls_shift/su_mean 0
_refine_ls_structure_factor_coef Fsqd
_refine_ls_weighting_details 'calc w=1/[\s^2^(Fo^2^)+(0.0746P)^2^+0.0000P] where P=(Fo^2^+2Fc^2^)/3'
_refine_ls_weighting_scheme calc
_refine_ls_wR_factor_gt 0.1209
_refine_ls_wR_factor_ref 0.131
_reflns_number_gt 2147
_reflns_number_total 2899
_reflns_threshold_expression >2sigma(I)
_cod_data_source_file ja0292400si20030117_034913.cif
_cod_data_source_block 269
_cod_original_cell_volume 1952.3(13)
_cod_database_code 4113630

loop_
_symmetry_equiv_pos_as_xyz
'x, y, z'
'-x, -y, z'
'x+1/2, -y+1/2, -z+1/2'
'-x+1/2, y+1/2, -z+1/2'
'-x, -y, -z'
'x, y, -z'
'-x-1/2, y-1/2, z-1/2'
'x-1/2, -y-1/2, z-1/2'

loop_
_atom_site_label
_atom_site_type_symbol
_atom_site_fract_x
_atom_site_fract_y
_atom_site_fract_z
_atom_site_U_iso_or_equiv
_atom_site_adp_type
_atom_site_occupancy
_atom_site_symmetry_multiplicity
_atom_site_calc_flag
_atom_site_refinement_flags
Si1 Si 0.21895(10) 0.69824(5) 0.33133(4) 0.01105(17) Uani 1 1 d .
Si2 Si 0.19395(10) 0.29364(5) 0.31844(4) 0.01014(17) Uani 1 1 d .
Si3 Si 0.50919(10) 0.79938(5) 0.41669(4) 0.00923(17) Uani 1 1 d .
Si4 Si 0.5 1 0.34697(6) 0.0110(2) Uani 1 2 d S
Si5 Si 0.29257(10) 0.49956(6) 0.27304(4) 0.01296(18) Uani 1 1 d .
O1 O 0.5460(4) 0.7895(2) 0.5 0.0186(6) Uani 1 2 d S
O2 O 0.5 0.5 0.25034(18) 0.0256(7) Uani 1 2 d S
O3 O 0.2441(4) 0.40395(16) 0.31464(13) 0.0293(5) Uani 1 1 d .
O4 O 0.4816(3) 0.90869(17) 0.39662(13) 0.0258(5) Uani 1 1 d .
O5 O 0.2521(3) 0.58632(16) 0.32641(12) 0.0246(5) Uani 1 1 d .
O6 O 0.3312(3) 0.74035(16) 0.39719(11) 0.0187(4) Uani 1 1 d .
O7 O 0.3210(3) 0.24159(17) 0.37383(12) 0.0247(5) Uani 1 1 d .
O8 O 0.0100(3) 0.71886(18) 0.34465(14) 0.0255(5) Uani 1 1 d .
O9 O 0.2867(3) 0.74781(18) 0.25937(12) 0.0285(6) Uani 1 1 d .
O10 O 0.6750(3) 0.98950(19) 0.29809(14) 0.0323(6) Uani 1 1 d .

loop_
_atom_site_aniso_label
_atom_site_aniso_U_11
_atom_site_aniso_U_22
_atom_site_aniso_U_33
_atom_site_aniso_U_23
_atom_site_aniso_U_13
_atom_site_aniso_U_12
Si1 0.0096(3) 0.0123(3) 0.0113(3) -0.0009(3) -0.0013(3) -0.0003(3)
Si2 0.0093(3) 0.0112(3) 0.0099(3) 0.0002(2) -0.0010(3) 0.0004(3)
Si3 0.0104(3) 0.0111(3) 0.0063(3) -0.0004(2) 0.0006(2) -0.0003(3)
Si4 0.0109(5) 0.0111(5) 0.0109(5) 0 0 -0.0007(4)
Si5 0.0101(3) 0.0118(3) 0.0169(4) -0.0012(3) -0.0013(3) 0.0002(3)
O1 0.0203(15) 0.0295(17) 0.0061(12) 0 0 -0.0051(12)
O2 0.0123(14) 0.040(2) 0.0242(16) 0 0 0.0017(14)
O3 0.0414(14) 0.0116(10) 0.0350(13) 0.0019(9) 0.0049(12) -0.0060(9)
O4 0.0352(14) 0.0155(11) 0.0267(12) 0.0076(9) 0.0050(10) 0.0008(9)
O5 0.0325(13) 0.0141(10) 0.0274(12) -0.0046(8) 0.0040(10) 0.0041(9)
O6 0.0162(10) 0.0269(12) 0.0130(9) -0.0018(8) -0.0031(8) -0.0078(9)
O7 0.0187(11) 0.0317(13) 0.0239(11) 0.0083(9) -0.0083(9) 0.0030(9)
O8 0.0114(10) 0.0316(13) 0.0335(13) -0.0080(10) -0.0036(9) 0.0033(9)
O9 0.0359(14) 0.0348(14) 0.0150(11) 0.0091(9) -0.0008(10) -0.0052(11)
O10 0.0218(12) 0.0453(16) 0.0297(12) 0.0025(11) 0.0150(11) 0.0036(11)

loop_
_atom_type_symbol
_atom_type_description
_atom_type_scat_dispersion_real
_atom_type_scat_dispersion_imag
_atom_type_scat_source
O O 0.0106 0.006 'International Tables Vol C Tables 4.2.6.8 and 6.1.1.4'
Si Si 0.0817 0.0704 'International Tables Vol C Tables 4.2.6.8 and 6.1.1.4'

loop_
_geom_angle_atom_site_label_1
_geom_angle_atom_site_label_2
_geom_angle_atom_site_label_3
_geom_angle
_geom_angle_site_symmetry_1
_geom_angle_site_symmetry_3
O8 Si1 O5 109.75(14) . .
O8 Si1 O9 110.96(14) . .
O5 Si1 O9 109.49(13) . .
O8 Si1 O6 108.51(12) . .
O5 Si1 O6 109.23(13) . .
O9 Si1 O6 108.86(13) . .
O7 Si2 O3 109.91(14) . .
O7 Si2 O9 110.89(14) . 4_545
O3 Si2 O9 109.30(13) . 4_545
O7 Si2 O8 108.18(13) . 2_565
O3 Si2 O8 109.91(14) . 2_565
O9 Si2 O8 108.63(14) 4_545 2_565
O1 Si3 O4 109.68(15) . .
O1 Si3 O7 108.96(15) . 2_665
O4 Si3 O7 109.27(13) . 2_665
O1 Si3 O6 108.65(14) . .
O4 Si3 O6 109.90(13) . .
O7 Si3 O6 110.35(13) 2_665 .
O4 Si4 O4 108.57(19) . 2_675
O4 Si4 O10 109.86(14) . 2_675
O4 Si4 O10 109.25(13) 2_675 2_675
O4 Si4 O10 109.25(13) . .
O4 Si4 O10 109.86(14) 2_675 .
O10 Si4 O10 110.0(2) 2_675 .
O3 Si5 O2 110.51(12) . .
O3 Si5 O10 111.36(14) . 3_465
O2 Si5 O10 107.70(17) . 3_465
O3 Si5 O5 107.20(14) . .
O2 Si5 O5 110.04(12) . .
O10 Si5 O5 110.04(14) 3_465 .
Si3 O1 Si3 157.8(2) . 6_556
Si5 O2 Si5 149.1(2) 2_665 .
Si5 O3 Si2 153.31(18) . .
Si4 O4 Si3 154.72(17) . .
Si1 O5 Si5 144.56(16) . .
Si1 O6 Si3 142.74(14) . .
Si2 O7 Si3 164.71(17) . 2_665
Si1 O8 Si2 148.23(18) . 2_565
Si1 O9 Si2 166.36(18) . 4
Si4 O10 Si5 155.9(2) . 3_565

loop_
_geom_bond_atom_site_label_1
_geom_bond_atom_site_label_2
_geom_bond_distance
_geom_bond_site_symmetry_2
Si1 O8 1.596(2) .
Si1 O5 1.597(2) .
Si1 O9 1.597(2) .
Si1 O6 1.601(2) .
Si2 O7 1.581(2) .
Si2 O3 1.598(2) .
Si2 O9 1.598(2) 4_545
Si2 O8 1.600(2) 2_565
Si3 O1 1.5882(11) .
Si3 O4 1.596(2) .
Si3 O7 1.600(2) 2_665
Si3 O6 1.602(2) .
Si4 O4 1.591(2) .
Si4 O4 1.591(2) 2_675
Si4 O10 1.595(2) 2_675
Si4 O10 1.595(2) .
Si5 O3 1.595(2) .
Si5 O2 1.5962(13) .
Si5 O10 1.598(3) 3_465
Si5 O5 1.605(2) .
O1 Si3 1.5882(11) 6_556
O2 Si5 1.5962(13) 2_665
O7 Si3 1.600(2) 2_665
O8 Si2 1.600(2) 2_565
O9 Si2 1.598(2) 4
O10 Si5 1.598(3) 3_565

loop_
_geom_torsion_atom_site_label_1
_geom_torsion_atom_site_label_2
_geom_torsion_atom_site_label_3
_geom_torsion_atom_site_label_4
_geom_torsion
_geom_torsion_site_symmetry_1
_geom_torsion_site_symmetry_4
O4 Si3 O1 Si3 58.3(6) . 6_556
O7 Si3 O1 Si3 177.9(6) 2_665 6_556
O6 Si3 O1 Si3 -61.9(6) . 6_556
O3 Si5 O2 Si5 -64.08(11) . 2_665
O10 Si5 O2 Si5 174.07(11) 3_465 2_665
O5 Si5 O2 Si5 54.12(10) . 2_665
O2 Si5 O3 Si2 -80.0(4) . .
O10 Si5 O3 Si2 39.7(5) 3_465 .
O5 Si5 O3 Si2 160.1(4) . .
O7 Si2 O3 Si5 130.1(4) . .
O9 Si2 O3 Si5 8.2(5) 4_545 .
O8 Si2 O3 Si5 -111.0(4) 2_565 .
O4 Si4 O4 Si3 -147.6(5) 2_675 .
O10 Si4 O4 Si3 93.0(4) 2_675 .
O10 Si4 O4 Si3 -27.8(5) . .
O1 Si3 O4 Si4 143.7(4) . .
O7 Si3 O4 Si4 24.3(4) 2_665 .
O6 Si3 O4 Si4 -96.9(4) . .
O8 Si1 O5 Si5 105.0(3) . .
O9 Si1 O5 Si5 -17.0(3) . .
O6 Si1 O5 Si5 -136.1(3) . .
O3 Si5 O5 Si1 -162.4(3) . .
O2 Si5 O5 Si1 77.4(3) . .
O10 Si5 O5 Si1 -41.1(3) 3_465 .
O8 Si1 O6 Si3 -136.7(3) . .
O5 Si1 O6 Si3 103.7(3) . .
O9 Si1 O6 Si3 -15.8(3) . .
O1 Si3 O6 Si1 -166.5(3) . .
O4 Si3 O6 Si1 73.5(3) . .
O7 Si3 O6 Si1 -47.1(3) 2_665 .
O3 Si2 O7 Si3 -55.8(7) . 2_665
O9 Si2 O7 Si3 65.2(7) 4_545 2_665
O8 Si2 O7 Si3 -175.8(7) 2_565 2_665
O5 Si1 O8 Si2 -57.3(4) . 2_565
O9 Si1 O8 Si2 63.8(4) . 2_565
O6 Si1 O8 Si2 -176.6(3) . 2_565
O8 Si1 O9 Si2 -29.4(8) . 4
O5 Si1 O9 Si2 91.9(8) . 4
O6 Si1 O9 Si2 -148.8(8) . 4
O4 Si4 O10 Si5 143.3(5) . 3_565
O4 Si4 O10 Si5 -97.7(5) 2_675 3_565
O10 Si4 O10 Si5 22.6(4) 2_675 3_565
